data_4500473
loop_
_publ_author_name
'Dikundwar, Amol G.'
'Dutta, Gitish K.'
'Guru Row, Tayur N.'
'Patil, Satish'

_publ_section_title
;
 Polymorphism in Opto-Electronic Materials with a Benzothiazole-fluorene
 Core: A Consequence of High Conformational Flexibility of \p-Conjugated
 Backbone and Alkyl Side Chains
;
_journal_issue 5
_journal_name_full 'Crystal Growth &amp; Design'
_journal_page_first 1615
_journal_paper_doi 10.1021/cg101579f
_journal_volume 11
_journal_year 2011
_chemical_compound_source 'see text'
_chemical_formula_moiety 'C47 H40 N2 S2'
_chemical_formula_sum 'C47 H40 N2 S2'
_chemical_formula_weight 696.95
_chemical_name_systematic
;
2,2'-((9,9-butyl-9H-fluorene-2,7-diyl)bis(4,1 phenylene))bisbenzo[d]thiazole
;
_space_group_IT_number 14
_symmetry_cell_setting monoclinic
_symmetry_Int_Tables_number 14
_symmetry_space_group_name_Hall '-P 2ybc'
_symmetry_space_group_name_H-M 'P 1 21/c 1'
_atom_sites_solution_hydrogens geom
_atom_sites_solution_primary direct
_atom_sites_solution_secondary difmap
_cell_angle_alpha 90
_cell_angle_beta 109.381(5)
_cell_angle_gamma 90
_cell_formula_units_Z 4
_cell_length_a 17.9801(7)
_cell_length_b 14.3419(5)
_cell_length_c 14.8689(7)
_cell_measurement_reflns_used 38413
_cell_measurement_temperature 120(1)
_cell_measurement_theta_max 25.0
_cell_measurement_theta_min 2.6
_cell_volume 3617.0(3)
_computing_cell_refinement 'CrysAlisPro CCD (Oxford Diffraction, 2009)'
_computing_data_collection 'CrysAlisPro CCD (Oxford Diffraction, 2009)'
_computing_data_reduction 'CrysAlisPro RED (Oxford Diffraction, 2009)'
_computing_molecular_graphics 'Ortep-3 (Farrugia, 1997) and CAMERON (Watkin et al., 1993)'
_computing_publication_material 'WinGX (Farrugia, 1999)'
_computing_structure_refinement 'SHELXL97 (Sheldrick, 2008)'
_computing_structure_solution 'SHELXS97  (Sheldrick, 2008)'
_diffrn_ambient_temperature 120(1)
_diffrn_measured_fraction_theta_full 0.999
_diffrn_measured_fraction_theta_max 0.999
_diffrn_measurement_device_type 'Oxford Xcalibur,Eos(Nova) CCD detector'
_diffrn_measurement_method 'f\w scans'
_diffrn_radiation_monochromator graphite
_diffrn_radiation_probe x-ray
_diffrn_radiation_source 'Enhance (Mo) X-ray Source'
_diffrn_radiation_type MoK\a
_diffrn_radiation_wavelength 0.71073
_diffrn_reflns_av_R_equivalents 0.0729
_diffrn_reflns_av_sigmaI/netI 0.0564
_diffrn_reflns_limit_h_max 21
_diffrn_reflns_limit_h_min -21
_diffrn_reflns_limit_k_max 17
_diffrn_reflns_limit_k_min -17
_diffrn_reflns_limit_l_max 17
_diffrn_reflns_limit_l_min -17
_diffrn_reflns_number 38413
_diffrn_reflns_reduction_process
;
;
_diffrn_reflns_theta_full 25.00
_diffrn_reflns_theta_max 25.00
_diffrn_reflns_theta_min 2.59
_exptl_absorpt_coefficient_mu 0.185
_exptl_absorpt_correction_T_max 0.9818
_exptl_absorpt_correction_T_min 0.9728
_exptl_absorpt_correction_type multi-scan
_exptl_absorpt_process_details 'CrysAlis RED (Oxford Diffraction,2009)'
_exptl_crystal_colour colourless
_exptl_crystal_density_diffrn 1.280
_exptl_crystal_density_method 'Not Measured'
_exptl_crystal_description block
_exptl_crystal_F_000 1472
_exptl_crystal_size_max 0.15
_exptl_crystal_size_mid 0.15
_exptl_crystal_size_min 0.10
_refine_diff_density_max 0.666
_refine_diff_density_min -0.455
_refine_diff_density_rms 0.056
_refine_ls_extinction_method none
_refine_ls_goodness_of_fit_ref 1.061
_refine_ls_hydrogen_treatment constr
_refine_ls_matrix_type full
_refine_ls_number_parameters 481
_refine_ls_number_reflns 6370
_refine_ls_number_restraints 6
_refine_ls_restrained_S_all 1.061
_refine_ls_R_factor_all 0.0930
_refine_ls_R_factor_gt 0.0639
_refine_ls_shift/su_max 0.001
_refine_ls_shift/su_mean 0.000
_refine_ls_structure_factor_coef Fsqd
_refine_ls_weighting_details 'calc w=1/[\s^2^(Fo^2^)+(0.0596P)^2^+3.2055P] where P=(Fo^2^+2Fc^2^)/3'
_refine_ls_weighting_scheme calc
_refine_ls_wR_factor_gt 0.1500
_refine_ls_wR_factor_ref 0.1670
_reflns_number_gt 4553
_reflns_number_total 6370
_reflns_threshold_expression >2sigma(I)
_cod_data_source_file cg101579f_si_002.cif
_cod_data_source_block aa2ac1_120mono
_cod_depositor_comments
;
The following automatic conversions were performed:

'_symmetry_cell_setting' value 'Monoclinic' changed to 'monoclinic'
according to /home/saulius/struct/CIF-dictionaries/cif_core.dic
dictionary named 'cif_core.dic' version 2.4.1 from 2010-06-29.

Automatic conversion script
Id: cif_fix_values 1715 2011-07-08 13:25:40Z adriana 
;
_cod_original_sg_symbol_H-M 'P 21/c'
_cod_database_code 4500473

loop_
_symmetry_equiv_pos_site_id
_symmetry_equiv_pos_as_xyz
1 x,y,z
2 -x,1/2+y,1/2-z
3 -x,-y,-z
4 x,1/2-y,1/2+z

loop_
_atom_site_label
_atom_site_type_symbol
_atom_site_fract_x
_atom_site_fract_y
_atom_site_fract_z
_atom_site_U_iso_or_equiv
_atom_site_adp_type
_atom_site_occupancy
_atom_site_symmetry_multiplicity
_atom_site_calc_flag
_atom_site_refinement_flags
_atom_site_disorder_assembly
_atom_site_disorder_group
S2 S 1.59147(5) 0.13711(7) 0.04858(7) 0.0472(3) Uani 1 1 d . . .
S1A S 0.59757(19) 0.2265(3) 0.3025(3) 0.0383(11) Uani 0.334(5) 1 d P A 1
N1A N 0.6360(6) 0.1027(8) 0.4362(11) 0.045(3) Uani 0.334(5) 1 d PU A 1
S1B S 0.63982(9) 0.07497(14) 0.47926(14) 0.0503(6) Uani 0.666(5) 1 d P A 2
N1B N 0.6148(3) 0.1877(4) 0.3382(4) 0.0308(10) Uani 0.666(5) 1 d P A 2
C10 C 1.07105(16) 0.07773(19) 0.28566(19) 0.0270(6) Uani 1 1 d . . .
C13 C 1.18981(16) 0.06394(19) 0.25247(19) 0.0271(6) Uani 1 1 d . . .
N2 N 1.64281(14) -0.01259(18) 0.14859(18) 0.0353(6) Uani 1 1 d . . .
C9 C 1.13059(16) 0.13736(19) 0.2597(2) 0.0269(6) Uani 1 1 d . . .
C44 C 1.17083(17) 0.20625(19) 0.3411(2) 0.0312(7) Uani 1 1 d . . .
H44A H 1.2122 0.2389 0.3255 0.037 Uiso 1 1 calc R . .
H44B H 1.1323 0.2523 0.3443 0.037 Uiso 1 1 calc R . .
C8 C 1.25660(16) 0.0754(2) 0.2287(2) 0.0279(6) Uani 1 1 d . . .
H8 H 1.2687 0.1338 0.2101 0.034 Uiso 1 1 calc R . .
C12 C 1.17010(17) -0.0240(2) 0.2794(2) 0.0318(7) Uani 1 1 d . . .
C39 C 1.44887(18) -0.0326(2) 0.2534(2) 0.0345(7) Uani 1 1 d . . .
H39 H 1.4513 -0.0718 0.3041 0.041 Uiso 1 1 calc R . .
C2 C 0.95697(17) 0.0416(2) 0.3294(2) 0.0304(7) Uani 1 1 d . . .
C1 C 1.00247(16) 0.10528(19) 0.30016(19) 0.0277(6) Uani 1 1 d . . .
H1 H 0.9865 0.1672 0.2903 0.033 Uiso 1 1 calc R . .
C17 C 0.74111(18) 0.1166(2) 0.3740(2) 0.0342(7) Uani 1 1 d . A .
C14 C 0.88388(17) 0.06995(19) 0.3466(2) 0.0306(7) Uani 1 1 d . . .
C11 C 1.09588(17) -0.0152(2) 0.2997(2) 0.0316(7) Uani 1 1 d . . .
C40 C 1.09336(18) 0.1936(2) 0.1677(2) 0.0345(7) Uani 1 1 d . . .
H40A H 1.0551 0.2363 0.1781 0.041 Uiso 1 1 calc R . .
H40B H 1.1344 0.2310 0.1565 0.041 Uiso 1 1 calc R . .
C38 C 1.51513(17) -0.0206(2) 0.2276(2) 0.0331(7) Uani 1 1 d . . .
H38 H 1.5616 -0.0510 0.2617 0.040 Uiso 1 1 calc R . .
C27 C 1.37841(17) 0.0127(2) 0.2051(2) 0.0291(7) Uani 1 1 d . . .
C7 C 1.30693(17) -0.0002(2) 0.2322(2) 0.0300(7) Uani 1 1 d . . .
C18 C 0.66452(19) 0.1360(2) 0.3849(3) 0.0367(7) Uani 1 1 d . . .
C45 C 1.20642(17) 0.1624(2) 0.4388(2) 0.0339(7) Uani 1 1 d . . .
H45A H 1.2434 0.1145 0.4352 0.041 Uiso 1 1 calc R . .
H45B H 1.1647 0.1321 0.4559 0.041 Uiso 1 1 calc R . .
C15 C 0.83107(17) 0.1318(2) 0.2863(2) 0.0350(7) Uani 1 1 d . A .
H15 H 0.8434 0.1586 0.2361 0.042 Uiso 1 1 calc R . .
C30 C 1.51327(16) 0.0365(2) 0.1514(2) 0.0294(7) Uani 1 1 d . . .
C5 C 1.21960(19) -0.0988(2) 0.2837(3) 0.0433(9) Uani 1 1 d . . .
H5 H 1.2074 -0.1573 0.3021 0.052 Uiso 1 1 calc R . .
C4 C 1.05147(19) -0.0796(2) 0.3294(3) 0.0442(9) Uani 1 1 d . . .
H4 H 1.0676 -0.1414 0.3392 0.053 Uiso 1 1 calc R . .
C29 C 1.44312(18) 0.0822(2) 0.1029(2) 0.0389(8) Uani 1 1 d . . .
H29 H 1.4406 0.1214 0.0521 0.047 Uiso 1 1 calc R . .
C16 C 0.76088(17) 0.1541(2) 0.2993(2) 0.0350(7) Uani 1 1 d . . .
H16 H 0.7263 0.1951 0.2572 0.042 Uiso 1 1 calc R A .
C28 C 1.37733(18) 0.0699(2) 0.1296(2) 0.0362(7) Uani 1 1 d . . .
H28 H 1.3310 0.1009 0.0960 0.043 Uiso 1 1 calc R . .
C6 C 1.28738(19) -0.0862(2) 0.2606(2) 0.0406(8) Uani 1 1 d . . .
H6 H 1.3207 -0.1368 0.2642 0.049 Uiso 1 1 calc R . .
C37 C 1.69925(18) 0.0137(2) 0.1088(2) 0.0374(8) Uani 1 1 d . . .
C41 C 1.05311(19) 0.1384(2) 0.0788(2) 0.0414(8) Uani 1 1 d . . .
H41A H 1.0165 0.0947 0.0912 0.050 Uiso 1 1 calc R . .
H41B H 1.0921 0.1029 0.0613 0.050 Uiso 1 1 calc R . .
C3 C 0.98303(19) -0.0512(2) 0.3445(2) 0.0403(8) Uani 1 1 d . . .
H3 H 0.9537 -0.0945 0.3651 0.048 Uiso 1 1 calc R . .
C46 C 1.24892(18) 0.2306(2) 0.5176(2) 0.0426(8) Uani 1 1 d . . .
H46A H 1.2887 0.2638 0.4994 0.051 Uiso 1 1 calc R . .
H46B H 1.2114 0.2761 0.5249 0.051 Uiso 1 1 calc R . .
C31 C 1.58333(17) 0.0454(2) 0.1228(2) 0.0312(7) Uani 1 1 d . . .
C19 C 0.5428(2) 0.1942(2) 0.3639(2) 0.0404(8) Uani 1 1 d . . .
C26 C 0.86501(19) 0.0348(2) 0.4237(2) 0.0441(8) Uani 1 1 d . A .
H26 H 0.8999 -0.0054 0.4664 0.053 Uiso 1 1 calc R . .
C24 C 0.5537(2) 0.1342(2) 0.4380(2) 0.0455(9) Uani 1 1 d . A .
C32 C 1.68169(19) 0.0937(3) 0.0518(2) 0.0442(8) Uani 1 1 d . . .
C25 C 0.7953(2) 0.0589(3) 0.4376(3) 0.0471(9) Uani 1 1 d . . .
H25 H 0.7845 0.0360 0.4905 0.057 Uiso 1 1 calc R A .
C36 C 1.7701(2) -0.0333(3) 0.1216(3) 0.0479(9) Uani 1 1 d . . .
H36 H 1.7830 -0.0864 0.1596 0.057 Uiso 1 1 calc R . .
C42 C 1.0083(2) 0.2027(3) -0.0043(2) 0.0499(9) Uani 1 1 d . . .
H42A H 0.9674 0.2354 0.0122 0.060 Uiso 1 1 calc R . .
H42B H 1.0445 0.2489 -0.0136 0.060 Uiso 1 1 calc R . .
C35 C 1.8204(2) 0.0002(3) 0.0772(3) 0.0569(11) Uani 1 1 d . . .
H35 H 1.8677 -0.0307 0.0855 0.068 Uiso 1 1 calc R . .
C20 C 0.4766(3) 0.2440(3) 0.3283(3) 0.0667(12) Uani 1 1 d . A .
H20 H 0.4709 0.2829 0.2764 0.080 Uiso 1 1 calc R . .
C43 C 0.9720(2) 0.1513(3) -0.0944(3) 0.0559(10) Uani 1 1 d . . .
H43A H 0.9411 0.1935 -0.1425 0.084 Uiso 1 1 calc R . .
H43B H 0.9387 0.1029 -0.0846 0.084 Uiso 1 1 calc R . .
H43C H 1.0126 0.1243 -0.1147 0.084 Uiso 1 1 calc R . .
C34 C 1.8027(2) 0.0785(3) 0.0206(3) 0.0675(12) Uani 1 1 d . . .
H34 H 1.8379 0.0991 -0.0089 0.081 Uiso 1 1 calc R . .
C47 C 1.2880(2) 0.1821(3) 0.6126(3) 0.0631(12) Uani 1 1 d . . .
H47A H 1.3241 0.1357 0.6053 0.095 Uiso 1 1 calc R . .
H47B H 1.2484 0.1529 0.6332 0.095 Uiso 1 1 calc R . .
H47C H 1.3162 0.2272 0.6592 0.095 Uiso 1 1 calc R . .
C33 C 1.7334(2) 0.1269(3) 0.0068(3) 0.0614(11) Uani 1 1 d . . .
H33 H 1.7216 0.1800 -0.0313 0.074 Uiso 1 1 calc R . .
C21 C 0.4207(3) 0.2395(3) 0.3640(4) 0.0769(15) Uani 1 1 d . . .
H21 H 0.3762 0.2765 0.3382 0.092 Uiso 1 1 calc R A .
C22 C 0.4247(2) 0.1828(4) 0.4376(4) 0.0786(16) Uani 1 1 d . A .
H22 H 0.3830 0.1809 0.4614 0.094 Uiso 1 1 calc R . .
C23 C 0.4928(3) 0.1251(3) 0.4796(3) 0.0798(15) Uani 1 1 d . . .
H23 H 0.4969 0.0848 0.5301 0.096 Uiso 1 1 calc R A .

loop_
_atom_site_aniso_label
_atom_site_aniso_U_11
_atom_site_aniso_U_22
_atom_site_aniso_U_33
_atom_site_aniso_U_23
_atom_site_aniso_U_13
_atom_site_aniso_U_12
S2 0.0389(5) 0.0588(6) 0.0505(6) 0.0221(4) 0.0235(4) 0.0187(4)
S1A 0.0325(16) 0.041(2) 0.043(2) 0.0056(15) 0.0152(15) -0.0029(14)
N1A 0.046(4) 0.042(4) 0.045(4) 0.004(4) 0.015(4) 0.006(3)
S1B 0.0380(8) 0.0728(12) 0.0475(11) 0.0278(9) 0.0241(7) 0.0202(7)
N1B 0.029(3) 0.028(3) 0.035(3) 0.006(2) 0.010(2) -0.002(2)
C10 0.0291(15) 0.0259(15) 0.0249(15) -0.0006(12) 0.0077(13) -0.0018(12)
C13 0.0310(15) 0.0260(15) 0.0239(15) -0.0013(12) 0.0086(13) -0.0016(12)
N2 0.0304(14) 0.0394(15) 0.0348(15) -0.0058(12) 0.0092(12) 0.0028(11)
C9 0.0291(15) 0.0234(14) 0.0296(16) 0.0023(12) 0.0116(13) 0.0017(12)
C44 0.0287(15) 0.0237(15) 0.0446(18) -0.0045(13) 0.0168(14) -0.0022(12)
C8 0.0303(15) 0.0255(15) 0.0278(15) -0.0013(12) 0.0093(13) -0.0030(12)
C12 0.0347(17) 0.0254(15) 0.0372(17) 0.0000(13) 0.0148(14) -0.0031(12)
C39 0.0372(17) 0.0313(16) 0.0341(17) 0.0067(14) 0.0106(14) 0.0029(13)
C2 0.0294(15) 0.0298(16) 0.0323(16) -0.0011(13) 0.0106(13) -0.0025(12)
C1 0.0304(16) 0.0252(15) 0.0267(15) -0.0013(12) 0.0084(13) -0.0009(12)
C17 0.0319(16) 0.0308(16) 0.0417(18) -0.0102(14) 0.0145(15) -0.0069(13)
C14 0.0297(16) 0.0245(15) 0.0384(17) -0.0018(13) 0.0124(14) -0.0039(12)
C11 0.0335(16) 0.0262(15) 0.0374(17) -0.0011(13) 0.0149(14) -0.0037(12)
C40 0.0330(16) 0.0361(17) 0.0382(18) 0.0090(14) 0.0168(14) 0.0030(13)
C38 0.0280(16) 0.0310(16) 0.0370(18) 0.0032(14) 0.0064(14) 0.0055(12)
C27 0.0288(15) 0.0300(15) 0.0275(16) -0.0028(13) 0.0082(13) 0.0018(12)
C7 0.0322(16) 0.0284(16) 0.0280(16) -0.0041(12) 0.0080(13) -0.0005(13)
C18 0.0343(18) 0.0355(18) 0.045(2) -0.0071(16) 0.0191(17) -0.0055(16)
C45 0.0294(16) 0.0370(17) 0.0361(17) -0.0083(14) 0.0118(14) -0.0049(13)
C15 0.0342(17) 0.0342(17) 0.0394(18) 0.0022(14) 0.0163(15) -0.0026(13)
C30 0.0271(15) 0.0310(16) 0.0289(16) -0.0011(13) 0.0077(13) 0.0039(12)
C5 0.0424(19) 0.0209(15) 0.071(2) 0.0052(15) 0.0251(18) 0.0006(14)
C4 0.0443(19) 0.0268(17) 0.068(2) 0.0032(16) 0.0282(19) -0.0007(14)
C29 0.0373(18) 0.0475(19) 0.0345(17) 0.0144(15) 0.0153(15) 0.0140(15)
C16 0.0305(16) 0.0349(17) 0.0398(18) 0.0028(14) 0.0120(14) 0.0002(13)
C28 0.0288(16) 0.0446(19) 0.0357(17) 0.0060(15) 0.0112(14) 0.0112(14)
C6 0.0384(18) 0.0262(16) 0.062(2) 0.0030(15) 0.0230(17) 0.0039(14)
C37 0.0314(17) 0.0463(19) 0.0357(18) -0.0049(15) 0.0127(14) 0.0084(14)
C41 0.0362(18) 0.055(2) 0.0340(18) 0.0054(16) 0.0134(15) 0.0044(15)
C3 0.0391(18) 0.0313(17) 0.057(2) 0.0039(15) 0.0248(17) -0.0052(14)
C46 0.0303(17) 0.047(2) 0.050(2) -0.0215(17) 0.0132(16) -0.0030(14)
C31 0.0309(16) 0.0336(16) 0.0290(16) 0.0033(13) 0.0095(14) 0.0092(13)
C19 0.0436(19) 0.0427(19) 0.0338(18) -0.0082(15) 0.0114(15) -0.0186(16)
C26 0.0388(19) 0.047(2) 0.052(2) 0.0138(17) 0.0222(17) 0.0089(15)
C24 0.041(2) 0.047(2) 0.046(2) -0.0039(17) 0.0109(17) 0.0051(16)
C32 0.0366(18) 0.056(2) 0.043(2) 0.0069(17) 0.0179(16) 0.0114(16)
C25 0.045(2) 0.056(2) 0.047(2) 0.0116(18) 0.0255(18) 0.0031(17)
C36 0.0395(19) 0.055(2) 0.047(2) -0.0089(17) 0.0108(17) 0.0129(16)
C42 0.050(2) 0.057(2) 0.040(2) 0.0092(17) 0.0111(17) -0.0040(18)
C35 0.036(2) 0.084(3) 0.054(2) -0.013(2) 0.0195(18) 0.018(2)
C20 0.059(3) 0.042(2) 0.073(3) 0.005(2) -0.013(2) -0.006(2)
C43 0.054(2) 0.061(2) 0.052(2) 0.0008(19) 0.0169(19) -0.0018(19)
C34 0.046(2) 0.107(4) 0.059(3) 0.012(3) 0.031(2) 0.013(2)
C47 0.054(2) 0.074(3) 0.046(2) -0.027(2) -0.0032(19) 0.017(2)
C33 0.050(2) 0.086(3) 0.056(2) 0.022(2) 0.027(2) 0.016(2)
C21 0.056(3) 0.062(3) 0.094(4) -0.029(3) -0.002(3) 0.012(2)
C22 0.039(2) 0.120(4) 0.092(4) -0.054(3) 0.042(3) -0.022(3)
C23 0.122(4) 0.083(3) 0.039(2) 0.006(2) 0.033(3) -0.037(3)

loop_
_atom_type_symbol
_atom_type_description
_atom_type_scat_dispersion_real
_atom_type_scat_dispersion_imag
_atom_type_scat_source
S S 0.1246 0.1234 'International Tables Vol C Tables 4.2.6.8 and 6.1.1.4'
N N 0.0061 0.0033 'International Tables Vol C Tables 4.2.6.8 and 6.1.1.4'
H H 0.0000 0.0000 'International Tables Vol C Tables 4.2.6.8 and 6.1.1.4'
C C 0.0033 0.0016 'International Tables Vol C Tables 4.2.6.8 and 6.1.1.4'

loop_
_geom_angle_atom_site_label_1
_geom_angle_atom_site_label_2
_geom_angle_atom_site_label_3
_geom_angle
C32 S2 C31 89.19(15)
C19 S1A C18 79.4(2)
C18 N1A C24 121.6(11)
C24 S1B C18 84.69(18)
C18 N1B C19 116.3(5)
C1 C10 C11 120.5(3)
C1 C10 C9 128.5(3)
C11 C10 C9 111.0(2)
C8 C13 C12 120.5(3)
C8 C13 C9 128.9(3)
C12 C13 C9 110.6(2)
C31 N2 C37 110.2(3)
C10 C9 C13 101.3(2)
C10 C9 C40 112.8(2)
C13 C9 C40 114.1(2)
C10 C9 C44 110.3(2)
C13 C9 C44 109.9(2)
C40 C9 C44 108.3(2)
C45 C44 C9 115.1(2)
C45 C44 H44A 108.5
C9 C44 H44A 108.5
C45 C44 H44B 108.5
C9 C44 H44B 108.5
H44A C44 H44B 107.5
C13 C8 C7 120.6(3)
C13 C8 H8 119.7
C7 C8 H8 119.7
C5 C12 C13 119.4(3)
C5 C12 C11 132.3(3)
C13 C12 C11 108.3(2)
C38 C39 C27 121.4(3)
C38 C39 H39 119.3
C27 C39 H39 119.3
C1 C2 C3 118.3(3)
C1 C2 C14 121.6(3)
C3 C2 C14 120.1(3)
C10 C1 C2 120.7(3)
C10 C1 H1 119.6
C2 C1 H1 119.6
C16 C17 C25 118.1(3)
C16 C17 C18 121.1(3)
C25 C17 C18 120.8(3)
C15 C14 C26 117.5(3)
C15 C14 C2 121.4(3)
C26 C14 C2 121.1(3)
C4 C11 C10 119.5(3)
C4 C11 C12 131.9(3)
C10 C11 C12 108.5(2)
C41 C40 C9 116.5(3)
C41 C40 H40A 108.2
C9 C40 H40A 108.2
C41 C40 H40B 108.2
C9 C40 H40B 108.2
H40A C40 H40B 107.3
C39 C38 C30 120.7(3)
C39 C38 H38 119.6
C30 C38 H38 119.6
C28 C27 C39 117.4(3)
C28 C27 C7 121.0(3)
C39 C27 C7 121.7(3)
C6 C7 C8 118.3(3)
C6 C7 C27 121.6(3)
C8 C7 C27 120.1(3)
N1A C18 N1B 103.3(6)
N1A C18 C17 129.4(6)
N1B C18 C17 127.2(4)
N1A C18 S1B 11.7(6)
N1B C18 S1B 114.7(3)
C17 C18 S1B 118.1(3)
N1A C18 S1A 112.4(6)
N1B C18 S1A 9.2(3)
C17 C18 S1A 118.2(3)
S1B C18 S1A 123.7(2)
C44 C45 C46 114.5(3)
C44 C45 H45A 108.6
C46 C45 H45A 108.6
C44 C45 H45B 108.6
C46 C45 H45B 108.6
H45A C45 H45B 107.6
C16 C15 C14 121.4(3)
C16 C15 H15 119.3
C14 C15 H15 119.3
C38 C30 C29 118.2(3)
C38 C30 C31 119.9(3)
C29 C30 C31 121.8(3)
C12 C5 C6 119.6(3)
C12 C5 H5 120.2
C6 C5 H5 120.2
C3 C4 C11 119.6(3)
C3 C4 H4 120.2
C11 C4 H4 120.2
C28 C29 C30 120.5(3)
C28 C29 H29 119.8
C30 C29 H29 119.8
C15 C16 C17 120.9(3)
C15 C16 H16 119.5
C17 C16 H16 119.5
C29 C28 C27 121.8(3)
C29 C28 H28 119.1
C27 C28 H28 119.1
C5 C6 C7 121.6(3)
C5 C6 H6 119.2
C7 C6 H6 119.2
N2 C37 C36 125.0(3)
N2 C37 C32 115.6(3)
C36 C37 C32 119.4(3)
C40 C41 C42 111.2(3)
C40 C41 H41A 109.4
C42 C41 H41A 109.4
C40 C41 H41B 109.4
C42 C41 H41B 109.4
H41A C41 H41B 108.0
C4 C3 C2 121.3(3)
C4 C3 H3 119.3
C2 C3 H3 119.3
C47 C46 C45 112.3(3)
C47 C46 H46A 109.1
C45 C46 H46A 109.1
C47 C46 H46B 109.1
C45 C46 H46B 109.1
H46A C46 H46B 107.9
N2 C31 C30 123.9(3)
N2 C31 S2 115.5(2)
C30 C31 S2 120.5(2)
C20 C19 C24 121.9(4)
C20 C19 N1B 132.6(4)
C24 C19 N1B 105.6(4)
C20 C19 S1A 104.7(3)
C24 C19 S1A 133.4(3)
N1B C19 S1A 28.0(2)
C25 C26 C14 120.9(3)
C25 C26 H26 119.5
C14 C26 H26 119.5
C19 C24 C23 118.9(4)
C19 C24 N1A 93.0(7)
C23 C24 N1A 148.1(7)
C19 C24 S1B 118.7(3)
C23 C24 S1B 122.4(3)
N1A C24 S1B 25.8(6)
C33 C32 C37 121.2(3)
C33 C32 S2 129.3(3)
C37 C32 S2 109.5(2)
C26 C25 C17 121.0(3)
C26 C25 H25 119.5
C17 C25 H25 119.5
C35 C36 C37 118.7(4)
C35 C36 H36 120.6
C37 C36 H36 120.6
C43 C42 C41 112.7(3)
C43 C42 H42A 109.1
C41 C42 H42A 109.1
C43 C42 H42B 109.1
C41 C42 H42B 109.1
H42A C42 H42B 107.8
C36 C35 C34 121.7(3)
C36 C35 H35 119.2
C34 C35 H35 119.2
C21 C20 C19 121.7(4)
C21 C20 H20 119.1
C19 C20 H20 119.1
C42 C43 H43A 109.5
C42 C43 H43B 109.5
H43A C43 H43B 109.5
C42 C43 H43C 109.5
H43A C43 H43C 109.5
H43B C43 H43C 109.5
C35 C34 C33 121.1(4)
C35 C34 H34 119.5
C33 C34 H34 119.5
C46 C47 H47A 109.5
C46 C47 H47B 109.5
H47A C47 H47B 109.5
C46 C47 H47C 109.5
H47A C47 H47C 109.5
H47B C47 H47C 109.5
C34 C33 C32 117.9(4)
C34 C33 H33 121.1
C32 C33 H33 121.1
C20 C21 C22 121.9(4)
C20 C21 H21 119.0
C22 C21 H21 119.0
C21 C22 C23 120.6(4)
C21 C22 H22 119.7
C23 C22 H22 119.7
C24 C23 C22 115.0(4)
C24 C23 H23 122.5
C22 C23 H23 122.5

loop_
_geom_bond_atom_site_label_1
_geom_bond_atom_site_label_2
_geom_bond_distance
S2 C32 1.724(3)
S2 C31 1.754(3)
S1A C19 1.617(4)
S1A C18 1.912(5)
N1A C18 1.155(15)
N1A C24 1.556(10)
S1B C24 1.693(4)
S1B C18 1.829(4)
N1B C18 1.191(7)
N1B C19 1.469(5)
C10 C1 1.378(4)
C10 C11 1.399(4)
C10 C9 1.517(4)
C13 C8 1.369(4)
C13 C12 1.404(4)
C13 C9 1.526(4)
N2 C31 1.308(4)
N2 C37 1.386(4)
C9 C40 1.537(4)
C9 C44 1.544(4)
C44 C45 1.516(4)
C44 H44A 0.9700
C44 H44B 0.9700
C8 C7 1.401(4)
C8 H8 0.9300
C12 C5 1.381(4)
C12 C11 1.468(4)
C39 C38 1.378(4)
C39 C27 1.392(4)
C39 H39 0.9300
C2 C1 1.389(4)
C2 C3 1.404(4)
C2 C14 1.477(4)
C1 H1 0.9300
C17 C16 1.383(4)
C17 C25 1.385(5)
C17 C18 1.465(4)
C14 C15 1.388(4)
C14 C26 1.393(4)
C11 C4 1.385(4)
C40 C41 1.504(4)
C40 H40A 0.9700
C40 H40B 0.9700
C38 C30 1.389(4)
C38 H38 0.9300
C27 C28 1.386(4)
C27 C7 1.481(4)
C7 C6 1.387(4)
C45 C46 1.524(4)
C45 H45A 0.9700
C45 H45B 0.9700
C15 C16 1.376(4)
C15 H15 0.9300
C30 C29 1.392(4)
C30 C31 1.463(4)
C5 C6 1.383(4)
C5 H5 0.9300
C4 C3 1.383(4)
C4 H4 0.9300
C29 C28 1.378(4)
C29 H29 0.9300
C16 H16 0.9300
C28 H28 0.9300
C6 H6 0.9300
C37 C36 1.398(4)
C37 C32 1.398(5)
C41 C42 1.538(4)
C41 H41A 0.9700
C41 H41B 0.9700
C3 H3 0.9300
C46 C47 1.521(5)
C46 H46A 0.9700
C46 H46B 0.9700
C19 C20 1.338(5)
C19 C24 1.360(5)
C26 C25 1.380(4)
C26 H26 0.9300
C24 C23 1.432(6)
C32 C33 1.398(5)
C25 H25 0.9300
C36 C35 1.372(5)
C36 H36 0.9300
C42 C43 1.478(5)
C42 H42A 0.9700
C42 H42B 0.9700
C35 C34 1.375(6)
C35 H35 0.9300
C20 C21 1.283(6)
C20 H20 0.9300
C43 H43A 0.9600
C43 H43B 0.9600
C43 H43C 0.9600
C34 C33 1.380(5)
C34 H34 0.9300
C47 H47A 0.9600
C47 H47B 0.9600
C47 H47C 0.9600
C33 H33 0.9300
C21 C22 1.346(7)
C21 H21 0.9300
C22 C23 1.437(7)
C22 H22 0.9300
C23 H23 0.9300

loop_
_geom_torsion_atom_site_label_1
_geom_torsion_atom_site_label_2
_geom_torsion_atom_site_label_3
_geom_torsion_atom_site_label_4
_geom_torsion
C1 C10 C9 C13 -178.7(3)
C11 C10 C9 C13 4.6(3)
C1 C10 C9 C40 -56.4(4)
C11 C10 C9 C40 127.0(3)
C1 C10 C9 C44 64.9(4)
C11 C10 C9 C44 -111.8(3)
C8 C13 C9 C10 178.4(3)
C12 C13 C9 C10 -4.8(3)
C8 C13 C9 C40 56.9(4)
C12 C13 C9 C40 -126.2(3)
C8 C13 C9 C44 -64.9(4)
C12 C13 C9 C44 111.9(3)
C10 C9 C44 C45 52.5(3)
C13 C9 C44 C45 -58.4(3)
C40 C9 C44 C45 176.4(2)
C12 C13 C8 C7 -0.9(4)
C9 C13 C8 C7 175.6(3)
C8 C13 C12 C5 1.4(5)
C9 C13 C12 C5 -175.7(3)
C8 C13 C12 C11 -179.5(3)
C9 C13 C12 C11 3.4(3)
C11 C10 C1 C2 0.3(4)
C9 C10 C1 C2 -176.1(3)
C3 C2 C1 C10 0.6(4)
C14 C2 C1 C10 179.1(3)
C1 C2 C14 C15 41.2(4)
C3 C2 C14 C15 -140.3(3)
C1 C2 C14 C26 -139.5(3)
C3 C2 C14 C26 39.1(4)
C1 C10 C11 C4 -0.7(5)
C9 C10 C11 C4 176.3(3)
C1 C10 C11 C12 -179.9(3)
C9 C10 C11 C12 -2.9(3)
C5 C12 C11 C4 -0.4(6)
C13 C12 C11 C4 -179.3(3)
C5 C12 C11 C10 178.7(3)
C13 C12 C11 C10 -0.3(3)
C10 C9 C40 C41 -59.4(3)
C13 C9 C40 C41 55.5(3)
C44 C9 C40 C41 178.2(2)
C27 C39 C38 C30 -0.9(5)
C38 C39 C27 C28 0.4(4)
C38 C39 C27 C7 179.8(3)
C13 C8 C7 C6 -0.2(4)
C13 C8 C7 C27 179.1(3)
C28 C27 C7 C6 141.0(3)
C39 C27 C7 C6 -38.5(4)
C28 C27 C7 C8 -38.3(4)
C39 C27 C7 C8 142.2(3)
C24 N1A C18 N1B -4.4(9)
C24 N1A C18 C17 179.0(4)
C24 N1A C18 S1B 163(3)
C24 N1A C18 S1A -2.7(10)
C19 N1B C18 N1A 3.1(7)
C19 N1B C18 C17 179.8(3)
C19 N1B C18 S1B 0.1(5)
C19 N1B C18 S1A -167.0(19)
C16 C17 C18 N1A 170.7(7)
C25 C17 C18 N1A -8.2(8)
C16 C17 C18 N1B -5.1(5)
C25 C17 C18 N1B 175.9(4)
C16 C17 C18 S1B 174.5(2)
C25 C17 C18 S1B -4.5(4)
C16 C17 C18 S1A -7.5(4)
C25 C17 C18 S1A 173.5(3)
C24 S1B C18 N1A -14(2)
C24 S1B C18 N1B 0.4(3)
C24 S1B C18 C17 -179.2(3)
C24 S1B C18 S1A 2.9(3)
C19 S1A C18 N1A 0.3(6)
C19 S1A C18 N1B 10.7(16)
C19 S1A C18 C17 178.8(3)
C19 S1A C18 S1B -3.3(3)
C9 C44 C45 C46 177.5(2)
C26 C14 C15 C16 -3.1(4)
C2 C14 C15 C16 176.3(3)
C39 C38 C30 C29 1.1(4)
C39 C38 C30 C31 -177.6(3)
C13 C12 C5 C6 -0.6(5)
C11 C12 C5 C6 -179.5(3)
C10 C11 C4 C3 0.2(5)
C12 C11 C4 C3 179.2(3)
C38 C30 C29 C28 -0.8(5)
C31 C30 C29 C28 177.8(3)
C14 C15 C16 C17 0.9(5)
C25 C17 C16 C15 2.6(5)
C18 C17 C16 C15 -176.4(3)
C30 C29 C28 C27 0.3(5)
C39 C27 C28 C29 -0.1(5)
C7 C27 C28 C29 -179.6(3)
C12 C5 C6 C7 -0.5(5)
C8 C7 C6 C5 0.9(5)
C27 C7 C6 C5 -178.4(3)
C31 N2 C37 C36 -179.8(3)
C31 N2 C37 C32 0.1(4)
C9 C40 C41 C42 171.7(3)
C11 C4 C3 C2 0.7(5)
C1 C2 C3 C4 -1.1(5)
C14 C2 C3 C4 -179.7(3)
C44 C45 C46 C47 -176.3(3)
C37 N2 C31 C30 179.0(3)
C37 N2 C31 S2 -0.4(3)
C38 C30 C31 N2 16.8(4)
C29 C30 C31 N2 -161.8(3)
C38 C30 C31 S2 -163.8(2)
C29 C30 C31 S2 17.6(4)
C32 S2 C31 N2 0.4(3)
C32 S2 C31 C30 -179.0(3)
C18 N1B C19 C20 179.7(4)
C18 N1B C19 C24 -0.8(5)
C18 N1B C19 S1A 174.8(8)
C18 S1A C19 C20 -179.2(3)
C18 S1A C19 C24 2.9(4)
C18 S1A C19 N1B -3.0(4)
C15 C14 C26 C25 1.7(5)
C2 C14 C26 C25 -177.6(3)
C20 C19 C24 C23 -0.6(5)
N1B C19 C24 C23 179.8(3)
S1A C19 C24 C23 176.9(3)
C20 C19 C24 N1A 178.3(5)
N1B C19 C24 N1A -1.3(5)
S1A C19 C24 N1A -4.2(6)
C20 C19 C24 S1B -179.3(3)
N1B C19 C24 S1B 1.1(4)
S1A C19 C24 S1B -1.7(5)
C18 N1A C24 C19 3.8(9)
C18 N1A C24 C23 -178.0(6)
C18 N1A C24 S1B -171.3(16)
C18 S1B C24 C19 -0.9(3)
C18 S1B C24 C23 -179.5(3)
C18 S1B C24 N1A 4.7(9)
N2 C37 C32 C33 -179.3(3)
C36 C37 C32 C33 0.6(5)
N2 C37 C32 S2 0.2(4)
C36 C37 C32 S2 -179.9(3)
C31 S2 C32 C33 179.1(4)
C31 S2 C32 C37 -0.3(3)
C14 C26 C25 C17 1.8(5)
C16 C17 C25 C26 -3.9(5)
C18 C17 C25 C26 175.1(3)
N2 C37 C36 C35 179.5(3)
C32 C37 C36 C35 -0.4(5)
C40 C41 C42 C43 176.5(3)
C37 C36 C35 C34 -0.1(6)
C24 C19 C20 C21 1.7(6)
N1B C19 C20 C21 -178.8(4)
S1A C19 C20 C21 -176.4(4)
C36 C35 C34 C33 0.4(7)
C35 C34 C33 C32 -0.3(7)
C37 C32 C33 C34 -0.2(6)
S2 C32 C33 C34 -179.6(3)
C19 C20 C21 C22 -1.6(7)
C20 C21 C22 C23 0.4(7)
C19 C24 C23 C22 -0.5(5)
N1A C24 C23 C22 -178.4(8)
S1B C24 C23 C22 178.1(3)
C21 C22 C23 C24 0.6(6)
